data_7114782
loop_
_publ_author_name
'Grushin, Vladimir V.'
'Herron, Norman'
'LeCloux, Daniel D.'
'Marshall, William J.'
'Petrov, Viacheslav A.'
'Wang, Ying'

_publ_section_title
;
 New, efficient electroluminescent materials based on organometallic Ir
 complexes
;
_journal_issue 16
_journal_name_full 'Chemical Communications'
_journal_page_first 1494
_journal_paper_doi 10.1039/b103490c
_journal_year 2001
_chemical_formula_sum 'C36 H18 F12 Ir N3'
_chemical_formula_weight 912.73
_chemical_name_systematic
; 
? 
;
_space_group_IT_number 206
_symmetry_space_group_name_Hall '-I 2b 2c 3'
_symmetry_space_group_name_H-M 'I a -3'
_atom_sites_solution_hydrogens geom
_atom_sites_solution_primary direct
_atom_sites_solution_secondary difmap
_audit_creation_method SHELXL-97
_cell_angle_alpha 90.000
_cell_angle_beta 90.000
_cell_angle_gamma 90.000
_cell_formula_units_Z 16
_cell_length_a 23.6916(10)
_cell_length_b 23.6916(10)
_cell_length_c 23.6916(10)
_cell_measurement_temperature 173(2)
_cell_volume 13297.9(10)
_computing_structure_refinement 'SHELXL-97 (Sheldrick, 1997)'
_computing_structure_solution 'SHELXS-97 (Sheldrick, 1990)'
_diffrn_ambient_temperature 173(2)
_diffrn_measured_fraction_theta_full 0.999
_diffrn_measured_fraction_theta_max 0.999
_diffrn_radiation_monochromator graphite
_diffrn_radiation_source 'fine-focus sealed tube'
_diffrn_radiation_type MoK\a
_diffrn_radiation_wavelength 0.71073
_diffrn_reflns_av_R_equivalents 0.0513
_diffrn_reflns_av_sigmaI/netI 0.0147
_diffrn_reflns_limit_h_max 31
_diffrn_reflns_limit_h_min -31
_diffrn_reflns_limit_k_max 30
_diffrn_reflns_limit_k_min -30
_diffrn_reflns_limit_l_max 31
_diffrn_reflns_limit_l_min -30
_diffrn_reflns_number 79737
_diffrn_reflns_theta_full 28.32
_diffrn_reflns_theta_max 28.32
_diffrn_reflns_theta_min 1.72
_exptl_absorpt_coefficient_mu 4.115
_exptl_crystal_density_diffrn 1.824
_exptl_crystal_density_method 'not measured'
_exptl_crystal_F_000 7040
_refine_diff_density_max 1.027
_refine_diff_density_min -0.548
_refine_diff_density_rms 0.093
_refine_ls_extinction_coef 0.000000(8)
_refine_ls_extinction_expression Fc^*^=kFc[1+0.001xFc^2^\l^3^/sin(2\q)]^-1/4^
_refine_ls_extinction_method SHELXL
_refine_ls_goodness_of_fit_ref 1.017
_refine_ls_hydrogen_treatment mixed
_refine_ls_matrix_type full
_refine_ls_number_parameters 158
_refine_ls_number_reflns 2774
_refine_ls_number_restraints 0
_refine_ls_restrained_S_all 1.017
_refine_ls_R_factor_all 0.0404
_refine_ls_R_factor_gt 0.0289
_refine_ls_shift/su_max 1.255
_refine_ls_shift/su_mean 0.008
_refine_ls_structure_factor_coef Fsqd
_refine_ls_weighting_details 'calc w=1/[\s^2^(Fo^2^)+(0.0395P)^2^+61.1628P] where P=(Fo^2^+2Fc^2^)/3'
_refine_ls_weighting_scheme calc
_refine_ls_wR_factor_gt 0.0714
_refine_ls_wR_factor_ref 0.0785
_reflns_number_gt 2207
_reflns_number_total 2774
_reflns_threshold_expression >2sigma(I)
_cod_data_source_file b103490c.txt
_cod_data_source_block 00034
_cod_database_code 7114782

loop_
_symmetry_equiv_pos_as_xyz
'x, y, z'
'-x+1/2, -y, z+1/2'
'-x, y+1/2, -z+1/2'
'x+1/2, -y+1/2, -z'
'z, x, y'
'z+1/2, -x+1/2, -y'
'-z+1/2, -x, y+1/2'
'-z, x+1/2, -y+1/2'
'y, z, x'
'-y, z+1/2, -x+1/2'
'y+1/2, -z+1/2, -x'
'-y+1/2, -z, x+1/2'
'x+1/2, y+1/2, z+1/2'
'-x+1, -y+1/2, z+1'
'-x+1/2, y+1, -z+1'
'x+1, -y+1, -z+1/2'
'z+1/2, x+1/2, y+1/2'
'z+1, -x+1, -y+1/2'
'-z+1, -x+1/2, y+1'
'-z+1/2, x+1, -y+1'
'y+1/2, z+1/2, x+1/2'
'-y+1/2, z+1, -x+1'
'y+1, -z+1, -x+1/2'
'-y+1, -z+1/2, x+1'
'-x, -y, -z'
'x-1/2, y, -z-1/2'
'x, -y-1/2, z-1/2'
'-x-1/2, y-1/2, z'
'-z, -x, -y'
'-z-1/2, x-1/2, y'
'z-1/2, x, -y-1/2'
'z, -x-1/2, y-1/2'
'-y, -z, -x'
'y, -z-1/2, x-1/2'
'-y-1/2, z-1/2, x'
'y-1/2, z, -x-1/2'
'-x+1/2, -y+1/2, -z+1/2'
'x, y+1/2, -z'
'x+1/2, -y, z'
'-x, y, z+1/2'
'-z+1/2, -x+1/2, -y+1/2'
'-z, x, y+1/2'
'z, x+1/2, -y'
'z+1/2, -x, y'
'-y+1/2, -z+1/2, -x+1/2'
'y+1/2, -z, x'
'-y, z, x+1/2'
'y, z+1/2, -x'

loop_
_atom_site_label
_atom_site_type_symbol
_atom_site_fract_x
_atom_site_fract_y
_atom_site_fract_z
_atom_site_U_iso_or_equiv
_atom_site_adp_type
_atom_site_occupancy
_atom_site_symmetry_multiplicity
_atom_site_calc_flag
_atom_site_refinement_flags
Ir1 Ir 0.655228(5) -0.155228(5) 0.155228(5) 0.02363(9) Uani 1 3 d S
N1 N 0.63854(15) -0.06908(12) 0.17171(13) 0.0356(7) Uani 1 1 d .
C11 C 0.78148(16) -0.16095(18) 0.18681(16) 0.0413(9) Uani 1 1 d .
H11A H 0.7803 -0.2009 0.1838 0.050 Uiso 1 1 calc R
C6 C 0.6854(2) -0.03634(17) 0.17883(17) 0.0487(11) Uani 1 1 d .
C12 C 0.73248(15) -0.12900(15) 0.17799(14) 0.0322(7) Uani 1 1 d .
F10 F 0.87812(11) -0.16648(15) 0.20891(15) 0.0773(10) Uani 1 1 d .
C7 C 0.73766(19) -0.06921(17) 0.18357(17) 0.0462(10) Uani 1 1 d .
C2 C 0.5872(2) -0.04486(17) 0.16887(16) 0.0454(10) Uani 1 1 d .
H2A H 0.5550 -0.0683 0.1647 0.055 Uiso 1 1 calc R
C4 C 0.6272(3) 0.04677(19) 0.1777(3) 0.094(3) Uani 1 1 d .
H4A H 0.6234 0.0867 0.1790 0.113 Uiso 1 1 calc R
C5 C 0.6795(3) 0.02236(19) 0.1816(2) 0.079(2) Uani 1 1 d .
H5A H 0.7120 0.0454 0.1862 0.095 Uiso 1 1 calc R
C9 C 0.8372(2) -0.0764(3) 0.2030(3) 0.078(2) Uani 1 1 d .
H9A H 0.8727 -0.0595 0.2108 0.094 Uiso 1 1 calc R
C3 C 0.5799(3) 0.0128(2) 0.1717(2) 0.0705(17) Uani 1 1 d .
C8 C 0.7900(2) -0.0440(2) 0.1946(2) 0.0738(18) Uani 1 1 d .
H8A H 0.7928 -0.0040 0.1963 0.089 Uiso 1 1 calc R
C10 C 0.83159(19) -0.1340(2) 0.2000(2) 0.0587(13) Uani 1 1 d .
F11 F 0.48234(19) -0.00092(18) 0.1567(2) 0.142(2) Uani 1 1 d .
F12 F 0.50644(19) 0.06203(16) 0.21656(18) 0.1113(15) Uani 1 1 d .
F13 F 0.5185(3) 0.07764(18) 0.1290(2) 0.150(2) Uani 1 1 d .
C13 C 0.5216(4) 0.0375(2) 0.1686(3) 0.102(3) Uani 1 1 d .

loop_
_atom_site_aniso_label
_atom_site_aniso_U_11
_atom_site_aniso_U_22
_atom_site_aniso_U_33
_atom_site_aniso_U_23
_atom_site_aniso_U_13
_atom_site_aniso_U_12
Ir1 0.02363(9) 0.02363(9) 0.02363(9) -0.00274(4) 0.00274(4) -0.00274(4)
N1 0.0542(19) 0.0246(14) 0.0281(14) 0.0002(11) -0.0059(13) -0.0012(13)
C11 0.0320(19) 0.055(2) 0.0365(19) 0.0124(17) -0.0058(15) -0.0117(16)
C6 0.080(3) 0.0302(19) 0.036(2) 0.0036(16) -0.025(2) -0.012(2)
C12 0.0348(18) 0.0400(19) 0.0218(15) 0.0067(14) -0.0051(13) -0.0133(14)
F10 0.0323(13) 0.111(3) 0.089(2) 0.0333(19) -0.0195(14) -0.0174(15)
C7 0.059(3) 0.042(2) 0.038(2) 0.0113(17) -0.0182(19) -0.0218(19)
C2 0.067(3) 0.034(2) 0.0354(19) -0.0065(15) -0.0102(19) 0.0125(19)
C4 0.159(7) 0.024(2) 0.098(4) -0.008(2) -0.086(5) 0.010(3)
C5 0.123(5) 0.034(2) 0.080(4) 0.006(2) -0.063(4) -0.022(3)
C9 0.064(3) 0.087(4) 0.083(4) 0.034(3) -0.039(3) -0.051(3)
C3 0.112(5) 0.037(2) 0.063(3) -0.016(2) -0.044(3) 0.026(3)
C8 0.087(4) 0.061(3) 0.074(3) 0.030(3) -0.049(3) -0.047(3)
C10 0.039(2) 0.083(3) 0.054(3) 0.030(3) -0.018(2) -0.021(2)
F11 0.122(4) 0.080(3) 0.223(6) -0.074(3) -0.104(4) 0.063(3)
F12 0.128(3) 0.078(2) 0.128(3) -0.043(2) -0.051(3) 0.054(2)
F13 0.232(6) 0.091(3) 0.127(4) -0.015(3) -0.091(4) 0.097(4)
C13 0.140(7) 0.051(3) 0.114(5) -0.034(3) -0.075(5) 0.050(4)

loop_
_atom_type_symbol
_atom_type_description
_atom_type_scat_dispersion_real
_atom_type_scat_dispersion_imag
_atom_type_scat_source
C C 0.0033 0.0016 'International Tables Vol C Tables 4.2.6.8 and 6.1.1.4'
H H 0.0000 0.0000 'International Tables Vol C Tables 4.2.6.8 and 6.1.1.4'
N N 0.0061 0.0033 'International Tables Vol C Tables 4.2.6.8 and 6.1.1.4'
F F 0.0171 0.0103 'International Tables Vol C Tables 4.2.6.8 and 6.1.1.4'
Ir Ir -1.4442 7.9887 'International Tables Vol C Tables 4.2.6.8 and 6.1.1.4'

loop_
_geom_angle_atom_site_label_1
_geom_angle_atom_site_label_2
_geom_angle_atom_site_label_3
_geom_angle
_geom_angle_site_symmetry_1
_geom_angle_site_symmetry_3
C12 Ir1 C12 96.93(13) 6 .
C12 Ir1 C12 96.92(13) 6 12_554
C12 Ir1 C12 96.92(13) . 12_554
C12 Ir1 N1 91.89(13) 6 12_554
C12 Ir1 N1 170.91(14) . 12_554
C12 Ir1 N1 79.75(14) 12_554 12_554
C12 Ir1 N1 170.91(14) 6 .
C12 Ir1 N1 79.75(14) . .
C12 Ir1 N1 91.89(13) 12_554 .
N1 Ir1 N1 91.86(12) 12_554 .
C12 Ir1 N1 79.75(14) 6 6
C12 Ir1 N1 91.89(13) . 6
C12 Ir1 N1 170.91(14) 12_554 6
N1 Ir1 N1 91.86(12) 12_554 6
N1 Ir1 N1 91.86(12) . 6
C2 N1 C6 119.9(3) . .
C2 N1 Ir1 124.8(3) . .
C6 N1 Ir1 114.8(3) . .
C10 C11 C12 119.7(4) . .
N1 C6 C5 119.3(5) . .
N1 C6 C7 113.2(3) . .
C5 C6 C7 127.4(5) . .
C11 C12 C7 116.8(3) . .
C11 C12 Ir1 128.9(3) . .
C7 C12 Ir1 114.2(3) . .
C8 C7 C12 121.1(4) . .
C8 C7 C6 122.3(4) . .
C12 C7 C6 116.5(3) . .
N1 C2 C3 122.3(5) . .
C5 C4 C3 119.5(4) . .
C4 C5 C6 120.4(5) . .
C8 C9 C10 118.0(4) . .
C2 C3 C4 118.5(5) . .
C2 C3 C13 120.1(6) . .
C4 C3 C13 121.5(5) . .
C9 C8 C7 120.7(5) . .
F10 C10 C9 118.4(4) . .
F10 C10 C11 118.1(5) . .
C9 C10 C11 123.6(5) . .
F12 C13 F11 106.9(8) . .
F12 C13 F13 106.0(4) . .
F11 C13 F13 107.4(5) . .
F12 C13 C3 112.1(5) . .
F11 C13 C3 112.7(4) . .
F13 C13 C3 111.3(8) . .

loop_
_geom_bond_atom_site_label_1
_geom_bond_atom_site_label_2
_geom_bond_distance
_geom_bond_site_symmetry_2
Ir1 C12 2.007(3) 6
Ir1 C12 2.007(3) .
Ir1 C12 2.007(3) 12_554
Ir1 N1 2.115(3) 12_554
Ir1 N1 2.115(3) .
Ir1 N1 2.115(3) 6
N1 C2 1.346(5) .
N1 C6 1.365(5) .
C11 C10 1.383(6) .
C11 C12 1.402(5) .
C6 C5 1.399(6) .
C6 C7 1.467(7) .
C12 C7 1.428(5) .
F10 C10 1.360(6) .
C7 C8 1.401(6) .
C2 C3 1.379(6) .
C4 C5 1.371(10) .
C4 C3 1.388(9) .
C9 C8 1.371(8) .
C9 C10 1.375(8) .
C3 C13 1.501(9) .
F11 C13 1.332(9) .
F12 C13 1.327(8) .
F13 C13 1.337(8) .

loop_
_geom_torsion_atom_site_label_1
_geom_torsion_atom_site_label_2
_geom_torsion_atom_site_label_3
_geom_torsion_atom_site_label_4
_geom_torsion
_geom_torsion_site_symmetry_1
C12 Ir1 N1 C2 113.8(8) 6
C12 Ir1 N1 C2 -177.0(3) .
C12 Ir1 N1 C2 -80.3(3) 12_554
N1 Ir1 N1 C2 -0.5(3) 12_554
N1 Ir1 N1 C2 91.4(3) 6
C12 Ir1 N1 C6 -58.1(9) 6
C12 Ir1 N1 C6 11.1(3) .
C12 Ir1 N1 C6 107.8(3) 12_554
N1 Ir1 N1 C6 -172.4(3) 12_554
N1 Ir1 N1 C6 -80.4(3) 6
C2 N1 C6 C5 -1.7(6) .
Ir1 N1 C6 C5 170.6(4) .
C2 N1 C6 C7 177.5(4) .
Ir1 N1 C6 C7 -10.2(4) .
C10 C11 C12 C7 -0.3(6) .
C10 C11 C12 Ir1 177.0(3) .
C12 Ir1 C12 C11 -15.3(3) 6
C12 Ir1 C12 C11 82.5(3) 12_554
N1 Ir1 C12 C11 150.5(7) 12_554
N1 Ir1 C12 C11 173.2(3) .
N1 Ir1 C12 C11 -95.2(3) 6
C12 Ir1 C12 C7 162.0(3) 6
C12 Ir1 C12 C7 -100.1(3) 12_554
N1 Ir1 C12 C7 -32.2(9) 12_554
N1 Ir1 C12 C7 -9.5(3) .
N1 Ir1 C12 C7 82.1(3) 6
C11 C12 C7 C8 3.0(6) .
Ir1 C12 C7 C8 -174.7(4) .
C11 C12 C7 C6 -175.2(3) .
Ir1 C12 C7 C6 7.1(4) .
N1 C6 C7 C8 -175.9(4) .
C5 C6 C7 C8 3.2(8) .
N1 C6 C7 C12 2.3(5) .
C5 C6 C7 C12 -178.6(5) .
C6 N1 C2 C3 1.4(6) .
Ir1 N1 C2 C3 -170.1(3) .
C3 C4 C5 C6 0.9(10) .
N1 C6 C5 C4 0.6(8) .
C7 C6 C5 C4 -178.5(5) .
N1 C2 C3 C4 0.1(8) .
N1 C2 C3 C13 -179.8(5) .
C5 C4 C3 C2 -1.2(9) .
C5 C4 C3 C13 178.7(6) .
C10 C9 C8 C7 0.4(9) .
C12 C7 C8 C9 -3.1(8) .
C6 C7 C8 C9 175.0(5) .
C8 C9 C10 F10 -179.3(5) .
C8 C9 C10 C11 2.5(9) .
C12 C11 C10 F10 179.2(4) .
C12 C11 C10 C9 -2.5(8) .
C2 C3 C13 F12 113.7(6) .
C4 C3 C13 F12 -66.2(9) .
C2 C3 C13 F11 -7.1(9) .
C4 C3 C13 F11 173.0(6) .
C2 C3 C13 F13 -127.8(6) .
C4 C3 C13 F13 52.3(8) .
